data_2218710
loop_
_publ_author_name
'Li, Gao-Nan'
'Li, Xiu-Bing'
'Fang, Rui-Bin'
'Zhao, Qi-Hua'

_publ_section_title
;
 1,3-Bis[5-(2-pyridyl)-1<i>H</i>-tetrazol-1-yl]propane
;
_journal_coeditor_code HG2397
_journal_issue 7
_journal_name_full 'Acta Crystallographica Section E'
_journal_page_first o1226
_journal_paper_doi 10.1107/S1600536808015274
_journal_volume 64
_journal_year 2008
_chemical_formula_iupac 'C15 H14 N10'
_chemical_formula_moiety 'C15 H14 N10'
_chemical_formula_sum 'C15 H14 N10'
_chemical_formula_weight 334.36
_chemical_name_systematic
;
1,3-Bis[5-(2-pyridyl)-1<i>H</i>-tetrazol-1-yl]propane
;
_space_group_IT_number 15
_symmetry_cell_setting monoclinic
_symmetry_space_group_name_Hall '-C 2yc'
_symmetry_space_group_name_H-M 'C 1 2/c 1'
_atom_sites_solution_hydrogens geom
_atom_sites_solution_primary direct
_atom_sites_solution_secondary difmap
_audit_creation_method SHELXL-97
_cell_angle_alpha 90.00
_cell_angle_beta 111.596(2)
_cell_angle_gamma 90.00
_cell_formula_units_Z 4
_cell_length_a 14.486(2)
_cell_length_b 9.1322(13)
_cell_length_c 12.8032(19)
_cell_measurement_reflns_used 25
_cell_measurement_temperature 298(2)
_cell_measurement_theta_max 28.27
_cell_measurement_theta_min 2.69
_cell_volume 1574.8(4)
_computing_cell_refinement 'CrystalClear (Rigaku, 2005)'
_computing_data_collection 'CrystalClear (Rigaku, 2005)'
_computing_data_reduction 'CrystalClear (Rigaku, 2005)'
_computing_molecular_graphics 'SHELXTL (Sheldrick, 2008)'
_computing_publication_material 'SHELXTL (Sheldrick, 2008)'
_computing_structure_refinement 'SHELXL97 (Sheldrick, 2008)'
_computing_structure_solution 'SHELXS97 (Sheldrick, 2008)'
_diffrn_ambient_temperature 298(2)
_diffrn_detector_area_resol_mean 8.192
_diffrn_measured_fraction_theta_full 0.96
_diffrn_measured_fraction_theta_max 0.96
_diffrn_measurement_device_type 'Rigaku Scxmini 1K CCD area-detector'
_diffrn_measurement_method 'thin-slice \w'
_diffrn_radiation_monochromator graphite
_diffrn_radiation_source 'fine-focus sealed tube'
_diffrn_radiation_type MoK\a
_diffrn_radiation_wavelength 0.71073
_diffrn_reflns_av_R_equivalents 0.0307
_diffrn_reflns_av_sigmaI/netI 0.0379
_diffrn_reflns_limit_h_max 18
_diffrn_reflns_limit_h_min -15
_diffrn_reflns_limit_k_max 12
_diffrn_reflns_limit_k_min -7
_diffrn_reflns_limit_l_max 16
_diffrn_reflns_limit_l_min -16
_diffrn_reflns_number 4930
_diffrn_reflns_theta_full 28.27
_diffrn_reflns_theta_max 28.27
_diffrn_reflns_theta_min 2.69
_diffrn_standards_number 0
_exptl_absorpt_coefficient_mu 0.096
_exptl_absorpt_correction_T_max 0.981
_exptl_absorpt_correction_T_min 0.981
_exptl_absorpt_correction_type multi-scan
_exptl_absorpt_process_details '(CrystalClear; Rigaku, 2005)'
_exptl_crystal_colour colourless
_exptl_crystal_density_diffrn 1.410
_exptl_crystal_density_method 'not measured'
_exptl_crystal_description block
_exptl_crystal_F_000 696
_exptl_crystal_size_max 0.2
_exptl_crystal_size_mid 0.2
_exptl_crystal_size_min 0.2
_refine_diff_density_max 0.136
_refine_diff_density_min -0.140
_refine_ls_extinction_coef 0.0018(5)
_refine_ls_extinction_expression Fc^*^=kFc[1+0.001xFc^2^\l^3^/sin(2\q)]^-1/4^
_refine_ls_extinction_method 'SHELXL97 (Sheldrick, 2008)'
_refine_ls_goodness_of_fit_ref 1.022
_refine_ls_hydrogen_treatment constr
_refine_ls_matrix_type full
_refine_ls_number_parameters 115
_refine_ls_number_reflns 1845
_refine_ls_number_restraints 0
_refine_ls_restrained_S_all 1.022
_refine_ls_R_factor_all 0.0791
_refine_ls_R_factor_gt 0.0437
_refine_ls_shift/su_max 0.000
_refine_ls_shift/su_mean 0.000
_refine_ls_structure_factor_coef Fsqd
_refine_ls_weighting_details 'calc w=1/[\s^2^(Fo^2^)+(0.0498P)^2^+0.113P] where P=(Fo^2^+2Fc^2^)/3'
_refine_ls_weighting_scheme calc
_refine_ls_wR_factor_gt 0.0942
_refine_ls_wR_factor_ref 0.1119
_reflns_number_gt 1166
_reflns_number_total 1845
_reflns_threshold_expression I>2\s(I)
_cod_data_source_file hg2397.cif
_cod_data_source_block I
_cod_original_sg_symbol_H-M 'C 2/c'
_cod_database_code 2218710
_cod_database_fobs_code 2218710

loop_
_symmetry_equiv_pos_as_xyz
'x, y, z'
'-x, y, -z+1/2'
'x+1/2, y+1/2, z'
'-x+1/2, y+1/2, -z+1/2'
'-x, -y, -z'
'x, -y, z-1/2'
'-x+1/2, -y+1/2, -z'
'x+1/2, -y+1/2, z-1/2'

loop_
_atom_site_type_symbol
_atom_site_label
_atom_site_fract_x
_atom_site_fract_y
_atom_site_fract_z
_atom_site_U_iso_or_equiv
_atom_site_adp_type
_atom_site_calc_flag
_atom_site_refinement_flags
_atom_site_occupancy
C C2 0.37119(12) 0.2927(2) -0.15496(13) 0.0542(5) Uani d . 1
H H2A 0.3811 0.2170 -0.1982 0.065 Uiso calc R 1
N N2 0.39676(9) 0.07129(14) 0.09971(10) 0.0372(3) Uani d . 1
N N3 0.40148(11) -0.07629(15) 0.10268(13) 0.0520(4) Uani d . 1
N N4 0.38893(11) -0.11910(16) 0.00162(14) 0.0592(4) Uani d . 1
N N5 0.37593(11) -0.00222(17) -0.06788(12) 0.0527(4) Uani d . 1
C C1 0.36961(10) 0.26606(18) -0.04949(12) 0.0388(4) Uani d . 1
N N1 0.35696(10) 0.37150(15) 0.01654(10) 0.0447(4) Uani d . 1
C C3 0.34557(13) 0.50772(19) -0.02391(15) 0.0517(5) Uani d . 1
H H3B 0.3380 0.5826 0.0215 0.062 Uiso calc R 1
C C4 0.34441(14) 0.5440(2) -0.12819(15) 0.0579(5) Uani d . 1
H H4B 0.3349 0.6404 -0.1533 0.069 Uiso calc R 1
C C5 0.35767(15) 0.4344(2) -0.19443(15) 0.0642(6) Uani d . 1
H H5B 0.3575 0.4556 -0.2655 0.077 Uiso calc R 1
C C6 0.38094(11) 0.11518(17) -0.00589(12) 0.0382(4) Uani d . 1
C C7 0.40529(11) 0.15178(18) 0.20192(12) 0.0411(4) Uani d . 1
H H7A 0.4022 0.0827 0.2581 0.049 Uiso calc R 1
H H7B 0.3491 0.2177 0.1851 0.049 Uiso calc R 1
C C8 0.5000 0.2392(2) 0.2500 0.0418(5) Uani d S 1
H H8B 0.4950 0.3021 0.3087 0.063 Uiso calc PR 0.50
H H8A 0.5050 0.3021 0.1913 0.063 Uiso calc PR 0.50

loop_
_atom_site_aniso_label
_atom_site_aniso_U_11
_atom_site_aniso_U_22
_atom_site_aniso_U_33
_atom_site_aniso_U_12
_atom_site_aniso_U_13
_atom_site_aniso_U_23
C2 0.0685(12) 0.0581(13) 0.0403(9) 0.0009(9) 0.0250(8) -0.0008(9)
N2 0.0384(7) 0.0343(8) 0.0384(7) -0.0012(6) 0.0136(5) 0.0013(6)
N3 0.0556(9) 0.0364(9) 0.0627(10) -0.0013(7) 0.0203(7) 0.0003(7)
N4 0.0665(10) 0.0428(9) 0.0669(11) -0.0018(7) 0.0228(8) -0.0092(8)
N5 0.0594(9) 0.0484(9) 0.0490(9) -0.0014(7) 0.0188(7) -0.0109(7)
C1 0.0354(8) 0.0455(10) 0.0342(8) -0.0019(7) 0.0112(6) -0.0013(7)
N1 0.0554(8) 0.0395(8) 0.0404(8) 0.0038(6) 0.0192(6) 0.0028(6)
C3 0.0619(11) 0.0418(10) 0.0533(10) 0.0044(8) 0.0234(9) 0.0059(9)
C4 0.0646(12) 0.0524(12) 0.0590(11) 0.0033(9) 0.0256(9) 0.0179(10)
C5 0.0799(14) 0.0731(15) 0.0431(10) -0.0029(11) 0.0269(9) 0.0142(10)
C6 0.0369(8) 0.0412(9) 0.0353(8) -0.0003(7) 0.0119(6) -0.0043(7)
C7 0.0465(9) 0.0453(10) 0.0342(8) 0.0013(7) 0.0180(7) 0.0021(7)
C8 0.0472(13) 0.0396(13) 0.0357(11) 0.000 0.0120(9) 0.000

loop_
_atom_type_symbol
_atom_type_description
_atom_type_scat_dispersion_real
_atom_type_scat_dispersion_imag
_atom_type_scat_source
C C 0.0033 0.0016 'International Tables Vol C Tables 4.2.6.8 and 6.1.1.4'
H H 0.0000 0.0000 'International Tables Vol C Tables 4.2.6.8 and 6.1.1.4'
N N 0.0061 0.0033 'International Tables Vol C Tables 4.2.6.8 and 6.1.1.4'

loop_
_geom_angle_atom_site_label_1
_geom_angle_atom_site_label_2
_geom_angle_atom_site_label_3
_geom_angle_site_symmetry_1
_geom_angle_site_symmetry_3
_geom_angle
C5 C2 C1 . . 118.27(16)
C5 C2 H2A . . 120.9
C1 C2 H2A . . 120.9
N3 N2 C6 . . 108.29(13)
N3 N2 C7 . . 119.27(12)
C6 N2 C7 . . 132.41(13)
N4 N3 N2 . . 106.59(13)
N3 N4 N5 . . 110.55(14)
C6 N5 N4 . . 106.31(13)
N1 C1 C2 . . 123.13(15)
N1 C1 C6 . . 117.12(13)
C2 C1 C6 . . 119.75(15)
C3 N1 C1 . . 116.87(14)
N1 C3 C4 . . 124.01(17)
N1 C3 H3B . . 118.0
C4 C3 H3B . . 118.0
C5 C4 C3 . . 118.19(17)
C5 C4 H4B . . 120.9
C3 C4 H4B . . 120.9
C4 C5 C2 . . 119.51(16)
C4 C5 H5B . . 120.2
C2 C5 H5B . . 120.2
N5 C6 N2 . . 108.26(14)
N5 C6 C1 . . 123.92(14)
N2 C6 C1 . . 127.81(14)
N2 C7 C8 . . 113.25(11)
N2 C7 H7A . . 108.9
C8 C7 H7A . . 108.9
N2 C7 H7B . . 108.9
C8 C7 H7B . . 108.9
H7A C7 H7B . . 107.7
C7 C8 C7 . 2_655 116.09(19)
C7 C8 H8B . . 108.3
C7 C8 H8B 2_655 . 108.3
C7 C8 H8A . . 108.3
C7 C8 H8A 2_655 . 108.3
H8B C8 H8A . . 107.4

loop_
_geom_bond_atom_site_label_1
_geom_bond_atom_site_label_2
_geom_bond_site_symmetry_2
_geom_bond_distance
C2 C5 . 1.377(2)
C2 C1 . 1.381(2)
C2 H2A . 0.9300
N2 N3 . 1.3493(18)
N2 C6 . 1.3464(18)
N2 C7 . 1.4661(19)
N3 N4 . 1.2988(19)
N4 N5 . 1.358(2)
N5 C6 . 1.3199(19)
C1 N1 . 1.3378(19)
C1 C6 . 1.473(2)
N1 C3 . 1.334(2)
C3 C4 . 1.370(2)
C3 H3B . 0.9300
C4 C5 . 1.370(3)
C4 H4B . 0.9300
C5 H5B . 0.9300
C7 C8 . 1.5091(18)
C7 H7A . 0.9700
C7 H7B . 0.9700
C8 C7 2_655 1.5091(18)
C8 H8B . 0.9700
C8 H8A . 0.9700

loop_
_geom_torsion_atom_site_label_1
_geom_torsion_atom_site_label_2
_geom_torsion_atom_site_label_3
_geom_torsion_atom_site_label_4
_geom_torsion_site_symmetry_4
_geom_torsion
C6 N2 N3 N4 . 0.07(16)
C7 N2 N3 N4 . 178.05(12)
N2 N3 N4 N5 . -0.06(17)
N3 N4 N5 C6 . 0.02(18)
C5 C2 C1 N1 . -0.9(2)
C5 C2 C1 C6 . 178.24(15)
C2 C1 N1 C3 . 0.0(2)
C6 C1 N1 C3 . -179.23(13)
C1 N1 C3 C4 . 1.2(2)
N1 C3 C4 C5 . -1.3(3)
C3 C4 C5 C2 . 0.3(3)
C1 C2 C5 C4 . 0.8(3)
N4 N5 C6 N2 . 0.02(17)
N4 N5 C6 C1 . -179.43(14)
N3 N2 C6 N5 . -0.06(16)
C7 N2 C6 N5 . -177.67(14)
N3 N2 C6 C1 . 179.36(14)
C7 N2 C6 C1 . 1.8(2)
N1 C1 C6 N5 . 167.21(14)
C2 C1 C6 N5 . -12.0(2)
N1 C1 C6 N2 . -12.1(2)
C2 C1 C6 N2 . 168.64(14)
N3 N2 C7 C8 . 111.61(15)
C6 N2 C7 C8 . -71.0(2)
N2 C7 C8 C7 2_655 -67.96(10)
